data_7709795
loop_
_publ_author_name
'Wesemann, Lars'
'Auer, Maximilian'
'Diab, Fatima'
'Schubert, Hartmut'
'Eichele, Klaus'

_publ_section_title
;
 Reactivity of Organogermanium and Organotin Trihydrides
;
_journal_name_full 'Dalton Transactions'
_journal_paper_doi 10.1039/D2DT00681B
_journal_year 2022
_chemical_formula_sum 'C49 H68 Ge N2'
_chemical_formula_weight 757.66
_space_group_crystal_system triclinic
_space_group_IT_number 2
_space_group_name_Hall '-P 1'
_space_group_name_H-M_alt 'P -1'
_atom_sites_solution_hydrogens mixed
_audit_creation_method SHELXL-2014
_audit_update_record
;
2022-02-21 deposited with the CCDC.	2022-03-22 downloaded from the CCDC.
;
_cell_angle_alpha 76.764(2)
_cell_angle_beta 74.374(2)
_cell_angle_gamma 86.728(2)
_cell_formula_units_Z 2
_cell_length_a 12.3798(4)
_cell_length_b 13.1930(4)
_cell_length_c 14.5014(5)
_cell_measurement_reflns_used 9711
_cell_measurement_temperature 100(2)
_cell_measurement_theta_max 27.96
_cell_measurement_theta_min 2.33
_cell_volume 2220.31(13)
_computing_cell_refinement 'Bruker SAINT'
_computing_data_collection 'Bruker APEX2'
_computing_data_reduction 'Bruker SAINT'
_computing_structure_refinement 'SHELXL-2014 (Sheldrick 2014)'
_computing_structure_solution 'SHELXS-97 (Sheldrick 2008)'
_diffrn_ambient_temperature 100(2)
_diffrn_measured_fraction_theta_full 0.996
_diffrn_measured_fraction_theta_max 0.988
_diffrn_measurement_device_type 'Bruker APEX-II CCD'
_diffrn_measurement_method '\f and \w scans'
_diffrn_radiation_type MoK\a
_diffrn_radiation_wavelength 0.71073
_diffrn_reflns_av_R_equivalents 0.0263
_diffrn_reflns_av_unetI/netI 0.0212
_diffrn_reflns_Laue_measured_fraction_full 0.996
_diffrn_reflns_Laue_measured_fraction_max 0.988
_diffrn_reflns_limit_h_max 16
_diffrn_reflns_limit_h_min -16
_diffrn_reflns_limit_k_max 17
_diffrn_reflns_limit_k_min -17
_diffrn_reflns_limit_l_max 19
_diffrn_reflns_limit_l_min -19
_diffrn_reflns_number 61443
_diffrn_reflns_point_group_measured_fraction_full 0.996
_diffrn_reflns_point_group_measured_fraction_max 0.988
_diffrn_reflns_theta_full 25.242
_diffrn_reflns_theta_max 27.979
_diffrn_reflns_theta_min 1.923
_exptl_absorpt_coefficient_mu 0.723
_exptl_absorpt_correction_T_max 0.7456
_exptl_absorpt_correction_T_min 0.6618
_exptl_absorpt_correction_type multi-scan
_exptl_absorpt_process_details 'SADABS V2012/1 (Bruker AXS Inc.)'
_exptl_crystal_colour 'clear colourless'
_exptl_crystal_density_diffrn 1.133
_exptl_crystal_description prism
_exptl_crystal_F_000 816
_exptl_crystal_size_max 0.440
_exptl_crystal_size_mid 0.331
_exptl_crystal_size_min 0.188
_refine_diff_density_max 0.462
_refine_diff_density_min -0.440
_refine_diff_density_rms 0.047
_refine_ls_extinction_method none
_refine_ls_goodness_of_fit_ref 1.037
_refine_ls_hydrogen_treatment mixed
_refine_ls_matrix_type full
_refine_ls_number_parameters 489
_refine_ls_number_reflns 10590
_refine_ls_number_restraints 0
_refine_ls_restrained_S_all 1.037
_refine_ls_R_factor_all 0.0361
_refine_ls_R_factor_gt 0.0288
_refine_ls_shift/su_max 0.002
_refine_ls_shift/su_mean 0.000
_refine_ls_structure_factor_coef Fsqd
_refine_ls_weighting_details 'w=1/[\s^2^(Fo^2^)+(0.0267P)^2^+1.2161P] where P=(Fo^2^+2Fc^2^)/3'
_refine_ls_weighting_scheme calc
_refine_ls_wR_factor_gt 0.0667
_refine_ls_wR_factor_ref 0.0704
_reflns_Friedel_coverage 0.000
_reflns_number_gt 9383
_reflns_number_total 10590
_reflns_threshold_expression 'I > 2\s(I)'
_cod_data_source_file d2dt00681b2.cif
_cod_data_source_block shelx_CCDC1
_cod_database_code 7709795
_shelx_space_group_comment
;
The symmetry employed for this shelxl refinement is uniquely defined
by the following loop, which should always be used as a source of
symmetry information in preference to the above space-group names.
They are only intended as comments.
;
_shelx_estimated_absorpt_t_min 0.742
_shelx_estimated_absorpt_t_max 0.876
_shelxl_version_number 2014-3

loop_
_space_group_symop_operation_xyz
'x, y, z'
'-x, -y, -z'

loop_
_atom_site_label
_atom_site_type_symbol
_atom_site_fract_x
_atom_site_fract_y
_atom_site_fract_z
_atom_site_U_iso_or_equiv
_atom_site_adp_type
_atom_site_occupancy
_atom_site_site_symmetry_order
_atom_site_calc_flag
_atom_site_refinement_flags_posn
_atom_site_refinement_flags_adp
_atom_site_refinement_flags_occupancy
_atom_site_disorder_assembly
_atom_site_disorder_group
Ge1 Ge 0.40656(2) 0.59926(2) 0.14718(2) 0.01747(4) Uani 1 1 d . . . . .
N1 N 0.37169(9) 0.39522(9) 0.09520(8) 0.0188(2) Uani 1 1 d . . . . .
N2 N 0.47700(9) 0.36773(9) 0.19302(8) 0.0203(2) Uani 1 1 d . . . . .
C1 C 0.32490(10) 0.60481(9) 0.28708(8) 0.0128(2) Uani 1 1 d . . . . .
C2 C 0.21766(10) 0.56024(9) 0.33434(9) 0.0134(2) Uani 1 1 d . . . . .
C6 C 0.36466(10) 0.67374(9) 0.33262(9) 0.0135(2) Uani 1 1 d . . . . .
C37 C 0.41207(11) 0.44143(10) 0.15342(9) 0.0181(2) Uani 1 1 d . . . . .
C33 C 0.09853(10) 0.55273(10) 0.21990(9) 0.0155(2) Uani 1 1 d . . . . .
C5 C 0.30419(11) 0.68977(10) 0.42456(9) 0.0161(2) Uani 1 1 d . . . . .
H5 H 0.3338 0.7343 0.4548 0.019 Uiso 1 1 calc R U . . .
C23 C 0.14621(10) 0.38993(10) 0.31954(9) 0.0152(2) Uani 1 1 d . . . . .
C15 C 0.65054(10) 0.87777(9) 0.18475(9) 0.0156(2) Uani 1 1 d . . . . .
C22 C 0.15630(10) 0.49915(9) 0.28822(9) 0.0139(2) Uani 1 1 d . . . . .
C34 C 0.10779(11) 0.67083(10) 0.18404(9) 0.0171(2) Uani 1 1 d . . . . .
H34 H 0.1800 0.6925 0.1925 0.021 Uiso 1 1 calc R U . . .
C3 C 0.15805(10) 0.57861(10) 0.42572(9) 0.0164(2) Uani 1 1 d . . . . .
H3 H 0.0863 0.5474 0.4567 0.020 Uiso 1 1 calc R U . . .
C10 C 0.54516(11) 0.90208(9) 0.16945(9) 0.0158(2) Uani 1 1 d . . . . .
H10 H 0.5359 0.9656 0.1257 0.019 Uiso 1 1 calc R U . . .
C32 C 0.02929(11) 0.49625(10) 0.18790(10) 0.0197(3) Uani 1 1 d . . . . .
H32 H -0.0108 0.5326 0.1430 0.024 Uiso 1 1 calc R U . . .
C8 C 0.57262(10) 0.71467(9) 0.29502(9) 0.0149(2) Uani 1 1 d . . . . .
C9 C 0.66239(10) 0.78321(10) 0.24809(9) 0.0163(2) Uani 1 1 d . . . . .
H9 H 0.7338 0.7651 0.2595 0.020 Uiso 1 1 calc R U . . .
C27 C 0.07663(11) 0.33727(10) 0.28504(10) 0.0191(3) Uani 1 1 d . . . . .
H27 H 0.0696 0.2638 0.3070 0.023 Uiso 1 1 calc R U . . .
C24 C 0.21005(10) 0.32843(10) 0.39055(9) 0.0163(2) Uani 1 1 d . . . . .
H24 H 0.2771 0.3705 0.3850 0.020 Uiso 1 1 calc R U . . .
C11 C 0.45223(10) 0.83662(9) 0.21609(9) 0.0147(2) Uani 1 1 d . . . . .
C4 C 0.20137(11) 0.64125(10) 0.47197(9) 0.0177(2) Uani 1 1 d . . . . .
H4 H 0.1613 0.6508 0.5352 0.021 Uiso 1 1 calc R U . . .
C7 C 0.46619(10) 0.74189(9) 0.27959(9) 0.0138(2) Uani 1 1 d . . . . .
C16 C 0.74941(11) 0.95153(10) 0.13339(10) 0.0190(3) Uani 1 1 d . . . . .
H16 H 0.7203 1.0160 0.0965 0.023 Uiso 1 1 calc R U . . .
C40 C 0.41056(11) 0.29384(10) 0.09842(10) 0.0207(3) Uani 1 1 d . . . . .
C19 C 0.58966(11) 0.61250(10) 0.36337(9) 0.0175(2) Uani 1 1 d . . . . .
H19 H 0.5274 0.5645 0.3692 0.021 Uiso 1 1 calc R U . . .
C26 C 0.25164(12) 0.22320(10) 0.36677(10) 0.0217(3) Uani 1 1 d . . . . .
H26A H 0.1884 0.1744 0.3874 0.033 Uiso 1 1 calc R U . . .
H26B H 0.3082 0.1954 0.4019 0.033 Uiso 1 1 calc R U . . .
H26C H 0.2849 0.2326 0.2959 0.033 Uiso 1 1 calc R U . . .
C28 C 0.01693(11) 0.38887(10) 0.21936(10) 0.0208(3) Uani 1 1 d . . . . .
C25 C 0.13804(11) 0.31026(11) 0.49706(9) 0.0208(3) Uani 1 1 d . . . . .
H25A H 0.1244 0.3769 0.5171 0.031 Uiso 1 1 calc R U . . .
H25B H 0.1774 0.2635 0.5400 0.031 Uiso 1 1 calc R U . . .
H25C H 0.0663 0.2787 0.5022 0.031 Uiso 1 1 calc R U . . .
C12 C 0.33799(10) 0.87237(10) 0.20034(9) 0.0172(2) Uani 1 1 d . . . . .
H12 H 0.2842 0.8131 0.2331 0.021 Uiso 1 1 calc R U . . .
C41 C 0.47810(12) 0.27688(10) 0.15976(10) 0.0224(3) Uani 1 1 d . . . . .
C20 C 0.58139(13) 0.62838(11) 0.46659(10) 0.0255(3) Uani 1 1 d . . . . .
H20A H 0.6360 0.6813 0.4624 0.038 Uiso 1 1 calc R U . . .
H20B H 0.5974 0.5626 0.5081 0.038 Uiso 1 1 calc R U . . .
H20C H 0.5056 0.6514 0.4952 0.038 Uiso 1 1 calc R U . . .
C39 C 0.29756(12) 0.44523(12) 0.03531(10) 0.0251(3) Uani 1 1 d . . . . .
H39A H 0.2226 0.4139 0.0631 0.038 Uiso 1 1 calc R U . . .
H39B H 0.3273 0.4355 -0.0319 0.038 Uiso 1 1 calc R U . . .
H39C H 0.2930 0.5198 0.0345 0.038 Uiso 1 1 calc R U . . .
C29 C -0.05739(13) 0.32845(11) 0.18241(11) 0.0274(3) Uani 1 1 d . . . . .
H29 H -0.0860 0.3785 0.1313 0.033 Uiso 1 1 calc R U . . .
C18 C 0.80246(13) 0.98390(11) 0.20622(11) 0.0276(3) Uani 1 1 d . . . . .
H18A H 0.7461 1.0185 0.2503 0.041 Uiso 1 1 calc R U . . .
H18B H 0.8650 1.0319 0.1702 0.041 Uiso 1 1 calc R U . . .
H18C H 0.8302 0.9220 0.2448 0.041 Uiso 1 1 calc R U . . .
C13 C 0.33923(12) 0.90125(11) 0.09169(10) 0.0229(3) Uani 1 1 d . . . . .
H13A H 0.3906 0.9600 0.0578 0.034 Uiso 1 1 calc R U . . .
H13B H 0.2635 0.9208 0.0856 0.034 Uiso 1 1 calc R U . . .
H13C H 0.3644 0.8414 0.0621 0.034 Uiso 1 1 calc R U . . .
C17 C 0.83751(12) 0.90463(11) 0.05847(11) 0.0255(3) Uani 1 1 d . . . . .
H17A H 0.8677 0.8410 0.0925 0.038 Uiso 1 1 calc R U . . .
H17B H 0.8984 0.9550 0.0245 0.038 Uiso 1 1 calc R U . . .
H17C H 0.8028 0.8878 0.0105 0.038 Uiso 1 1 calc R U . . .
C43 C 0.37518(13) 0.22420(11) 0.04419(11) 0.0273(3) Uani 1 1 d . . . . .
H43A H 0.4173 0.1589 0.0513 0.041 Uiso 1 1 calc R U . . .
H43B H 0.3902 0.2586 -0.0255 0.041 Uiso 1 1 calc R U . . .
H43C H 0.2947 0.2093 0.0711 0.041 Uiso 1 1 calc R U . . .
C21 C 0.70024(12) 0.55907(11) 0.32466(11) 0.0252(3) Uani 1 1 d . . . . .
H21A H 0.7080 0.5555 0.2564 0.038 Uiso 1 1 calc R U . . .
H21B H 0.7005 0.4885 0.3650 0.038 Uiso 1 1 calc R U . . .
H21C H 0.7630 0.5991 0.3278 0.038 Uiso 1 1 calc R U . . .
C36 C 0.01328(14) 0.72512(12) 0.24639(12) 0.0313(3) Uani 1 1 d . . . . .
H36A H -0.0590 0.7048 0.2405 0.047 Uiso 1 1 calc R U . . .
H36B H 0.0229 0.8007 0.2235 0.047 Uiso 1 1 calc R U . . .
H36C H 0.0153 0.7047 0.3153 0.047 Uiso 1 1 calc R U . . .
C38 C 0.53473(14) 0.37908(12) 0.26529(12) 0.0303(3) Uani 1 1 d . . . . .
H38A H 0.5109 0.4437 0.2872 0.045 Uiso 1 1 calc R U . . .
H38B H 0.6159 0.3814 0.2356 0.045 Uiso 1 1 calc R U . . .
H38C H 0.5163 0.3197 0.3217 0.045 Uiso 1 1 calc R U . . .
C46 C 0.50598(14) 0.06197(12) 0.56389(11) 0.0315(3) Uani 1 1 d . . . . .
H46 H 0.5103 0.1045 0.6076 0.038 Uiso 1 1 calc R U . . .
C14 C 0.29530(12) 0.96356(11) 0.24942(11) 0.0256(3) Uani 1 1 d . . . . .
H14A H 0.2878 0.9414 0.3201 0.038 Uiso 1 1 calc R U . . .
H14B H 0.2221 0.9859 0.2383 0.038 Uiso 1 1 calc R U . . .
H14C H 0.3487 1.0216 0.2212 0.038 Uiso 1 1 calc R U . . .
C30 C 0.00807(14) 0.24384(13) 0.13462(12) 0.0321(3) Uani 1 1 d . . . . .
H30A H 0.0719 0.2754 0.0810 0.048 Uiso 1 1 calc R U . . .
H30B H -0.0411 0.2091 0.1085 0.048 Uiso 1 1 calc R U . . .
H30C H 0.0354 0.1927 0.1837 0.048 Uiso 1 1 calc R U . . .
C35 C 0.11129(14) 0.70789(11) 0.07546(10) 0.0288(3) Uani 1 1 d . . . . .
H35A H 0.1726 0.6730 0.0361 0.043 Uiso 1 1 calc R U . . .
H35B H 0.1235 0.7834 0.0554 0.043 Uiso 1 1 calc R U . . .
H35C H 0.0399 0.6910 0.0652 0.043 Uiso 1 1 calc R U . . .
C45 C 0.40569(14) 0.05054(12) 0.54310(11) 0.0308(3) Uani 1 1 d . . . . .
H45 H 0.3406 0.0851 0.5727 0.037 Uiso 1 1 calc R U . . .
C42 C 0.54500(14) 0.18435(12) 0.19087(13) 0.0343(4) Uani 1 1 d . . . . .
H42A H 0.5369 0.1300 0.1570 0.051 Uiso 1 1 calc R U . . .
H42B H 0.5179 0.1579 0.2620 0.051 Uiso 1 1 calc R U . . .
H42C H 0.6242 0.2042 0.1741 0.051 Uiso 1 1 calc R U . . .
C44 C 0.39948(14) -0.01107(13) 0.47931(12) 0.0336(3) Uani 1 1 d . . . . .
H44 H 0.3302 -0.0185 0.4650 0.040 Uiso 1 1 calc R U . . .
C48 C 0.07748(15) 0.92115(14) 0.50120(15) 0.0442(4) Uani 1 1 d . . . . .
H48 H 0.1308 0.8665 0.5019 0.053 Uiso 1 1 calc R U . . .
C31 C -0.15889(13) 0.28092(13) 0.26524(14) 0.0358(4) Uani 1 1 d . . . . .
H31A H -0.1331 0.2319 0.3166 0.054 Uiso 1 1 calc R U . . .
H31B H -0.2062 0.2441 0.2391 0.054 Uiso 1 1 calc R U . . .
H31C H -0.2023 0.3364 0.2930 0.054 Uiso 1 1 calc R U . . .
C47 C 0.01921(16) 0.94105(14) 0.43032(14) 0.0437(4) Uani 1 1 d . . . . .
H47 H 0.0327 0.9003 0.3822 0.052 Uiso 1 1 calc R U . . .
C49 C 0.05885(16) 0.97984(15) 0.57072(14) 0.0441(4) Uani 1 1 d . . . . .
H49 H 0.0994 0.9662 0.6193 0.053 Uiso 1 1 calc R U . . .
H500 H 0.5230(14) 0.5946(13) 0.1627(13) 0.034(5) Uiso 1 1 d . . . . .

loop_
_atom_site_aniso_label
_atom_site_aniso_U_11
_atom_site_aniso_U_22
_atom_site_aniso_U_33
_atom_site_aniso_U_23
_atom_site_aniso_U_13
_atom_site_aniso_U_12
Ge1 0.02069(7) 0.01566(7) 0.01434(7) -0.00500(5) -0.00004(5) -0.00151(5)
N1 0.0194(5) 0.0196(5) 0.0173(5) -0.0076(4) -0.0015(4) -0.0011(4)
N2 0.0220(6) 0.0173(5) 0.0235(6) -0.0087(4) -0.0060(5) 0.0007(4)
C1 0.0143(5) 0.0111(5) 0.0125(5) -0.0012(4) -0.0044(4) 0.0018(4)
C2 0.0150(6) 0.0119(5) 0.0135(5) -0.0011(4) -0.0059(5) 0.0012(4)
C6 0.0144(5) 0.0120(5) 0.0139(5) -0.0005(4) -0.0055(4) 0.0011(4)
C37 0.0178(6) 0.0188(6) 0.0176(6) -0.0074(5) -0.0012(5) -0.0014(5)
C33 0.0156(6) 0.0161(6) 0.0141(5) -0.0024(5) -0.0034(5) -0.0001(4)
C5 0.0198(6) 0.0159(6) 0.0150(6) -0.0047(5) -0.0072(5) -0.0004(5)
C23 0.0148(6) 0.0165(6) 0.0139(5) -0.0023(5) -0.0042(5) 0.0004(4)
C15 0.0176(6) 0.0136(6) 0.0154(6) -0.0044(5) -0.0030(5) -0.0014(4)
C22 0.0124(5) 0.0161(6) 0.0129(5) -0.0032(4) -0.0024(4) -0.0008(4)
C34 0.0200(6) 0.0154(6) 0.0167(6) -0.0012(5) -0.0081(5) 0.0003(5)
C3 0.0144(6) 0.0174(6) 0.0159(6) -0.0015(5) -0.0029(5) -0.0008(4)
C10 0.0211(6) 0.0119(5) 0.0144(5) -0.0024(4) -0.0054(5) 0.0001(4)
C32 0.0220(6) 0.0203(6) 0.0190(6) -0.0022(5) -0.0110(5) 0.0015(5)
C8 0.0186(6) 0.0126(5) 0.0145(5) -0.0032(4) -0.0058(5) 0.0002(4)
C9 0.0155(6) 0.0158(6) 0.0190(6) -0.0042(5) -0.0065(5) 0.0005(4)
C27 0.0221(6) 0.0153(6) 0.0210(6) -0.0023(5) -0.0086(5) -0.0017(5)
C24 0.0164(6) 0.0161(6) 0.0170(6) -0.0012(5) -0.0071(5) -0.0003(4)
C11 0.0168(6) 0.0142(6) 0.0143(5) -0.0046(4) -0.0052(5) 0.0012(4)
C4 0.0194(6) 0.0199(6) 0.0130(6) -0.0044(5) -0.0026(5) 0.0014(5)
C7 0.0174(6) 0.0128(5) 0.0123(5) -0.0047(4) -0.0041(5) -0.0007(4)
C16 0.0192(6) 0.0152(6) 0.0213(6) -0.0011(5) -0.0047(5) -0.0036(5)
C40 0.0224(7) 0.0181(6) 0.0196(6) -0.0083(5) 0.0023(5) -0.0038(5)
C19 0.0181(6) 0.0141(6) 0.0206(6) 0.0007(5) -0.0089(5) -0.0020(5)
C26 0.0235(7) 0.0192(6) 0.0215(6) -0.0019(5) -0.0073(5) 0.0036(5)
C28 0.0228(7) 0.0204(6) 0.0230(6) -0.0051(5) -0.0115(5) -0.0017(5)
C25 0.0222(6) 0.0221(6) 0.0174(6) -0.0014(5) -0.0062(5) -0.0002(5)
C12 0.0163(6) 0.0159(6) 0.0185(6) 0.0002(5) -0.0065(5) 0.0002(5)
C41 0.0242(7) 0.0167(6) 0.0255(7) -0.0087(5) -0.0015(6) -0.0009(5)
C20 0.0306(7) 0.0256(7) 0.0208(7) 0.0016(5) -0.0123(6) -0.0033(6)
C39 0.0269(7) 0.0295(7) 0.0231(7) -0.0118(6) -0.0093(6) 0.0030(6)
C29 0.0344(8) 0.0211(7) 0.0349(8) -0.0038(6) -0.0245(7) -0.0020(6)
C18 0.0302(8) 0.0242(7) 0.0299(7) -0.0051(6) -0.0088(6) -0.0102(6)
C13 0.0249(7) 0.0239(7) 0.0221(7) -0.0034(5) -0.0121(6) 0.0034(5)
C17 0.0200(7) 0.0277(7) 0.0256(7) -0.0042(6) -0.0011(6) -0.0045(5)
C43 0.0346(8) 0.0228(7) 0.0253(7) -0.0120(6) -0.0020(6) -0.0072(6)
C21 0.0231(7) 0.0175(6) 0.0334(8) 0.0006(6) -0.0105(6) 0.0022(5)
C36 0.0353(8) 0.0216(7) 0.0302(8) -0.0028(6) -0.0013(6) 0.0075(6)
C38 0.0376(8) 0.0248(7) 0.0382(8) -0.0135(6) -0.0224(7) 0.0069(6)
C46 0.0478(10) 0.0272(8) 0.0255(7) -0.0127(6) -0.0146(7) 0.0033(7)
C14 0.0221(7) 0.0287(7) 0.0260(7) -0.0088(6) -0.0056(6) 0.0081(6)
C30 0.0403(9) 0.0340(8) 0.0289(8) -0.0123(6) -0.0147(7) -0.0071(7)
C35 0.0443(9) 0.0213(7) 0.0205(7) 0.0004(5) -0.0126(6) 0.0014(6)
C45 0.0372(8) 0.0322(8) 0.0229(7) -0.0082(6) -0.0086(6) 0.0124(6)
C42 0.0379(9) 0.0210(7) 0.0493(10) -0.0147(7) -0.0158(8) 0.0063(6)
C44 0.0338(8) 0.0404(9) 0.0319(8) -0.0109(7) -0.0152(7) 0.0016(7)
C48 0.0377(9) 0.0292(8) 0.0531(11) -0.0025(8) 0.0032(8) 0.0008(7)
C31 0.0255(8) 0.0354(9) 0.0555(11) -0.0194(8) -0.0178(7) -0.0021(6)
C47 0.0512(11) 0.0327(9) 0.0380(9) -0.0121(7) 0.0105(8) -0.0154(8)
C49 0.0438(10) 0.0407(10) 0.0421(10) 0.0001(8) -0.0070(8) -0.0109(8)

loop_
_atom_type_symbol
_atom_type_description
_atom_type_scat_dispersion_real
_atom_type_scat_dispersion_imag
_atom_type_scat_source
C C 0.0033 0.0016 'International Tables Vol C Tables 4.2.6.8 and 6.1.1.4'
N N 0.0061 0.0033 'International Tables Vol C Tables 4.2.6.8 and 6.1.1.4'
Ge Ge 0.1547 1.8001 'International Tables Vol C Tables 4.2.6.8 and 6.1.1.4'
H H 0.0000 0.0000 'International Tables Vol C Tables 4.2.6.8 and 6.1.1.4'

loop_
_geom_angle_atom_site_label_1
_geom_angle_atom_site_label_2
_geom_angle_atom_site_label_3
_geom_angle
_geom_angle_site_symmetry_1
_geom_angle_site_symmetry_3
_geom_angle_publ_flag
C1 Ge1 C37 102.04(5) . . ?
C1 Ge1 H500 95.5(7) . . ?
C37 Ge1 H500 89.9(7) . . ?
C37 N1 C40 111.62(11) . . ?
C37 N1 C39 124.62(11) . . ?
C40 N1 C39 123.76(11) . . ?
C37 N2 C41 111.62(11) . . ?
C37 N2 C38 124.77(11) . . ?
C41 N2 C38 123.54(12) . . ?
C2 C1 C6 117.16(11) . . ?
C2 C1 Ge1 122.70(9) . . ?
C6 C1 Ge1 118.79(8) . . ?
C3 C2 C1 120.45(11) . . ?
C3 C2 C22 115.82(11) . . ?
C1 C2 C22 123.53(11) . . ?
C5 C6 C1 121.14(11) . . ?
C5 C6 C7 116.97(11) . . ?
C1 C6 C7 121.53(10) . . ?
N2 C37 N1 104.12(11) . . ?
N2 C37 Ge1 129.42(10) . . ?
N1 C37 Ge1 124.45(9) . . ?
C32 C33 C22 118.91(11) . . ?
C32 C33 C34 120.15(11) . . ?
C22 C33 C34 120.91(11) . . ?
C4 C5 C6 120.64(12) . . ?
C4 C5 H5 119.7 . . ?
C6 C5 H5 119.7 . . ?
C27 C23 C22 119.36(11) . . ?
C27 C23 C24 119.36(11) . . ?
C22 C23 C24 121.28(11) . . ?
C10 C15 C9 117.67(11) . . ?
C10 C15 C16 120.91(11) . . ?
C9 C15 C16 121.42(11) . . ?
C23 C22 C33 119.44(11) . . ?
C23 C22 C2 120.82(10) . . ?
C33 C22 C2 119.43(11) . . ?
C33 C34 C36 111.17(11) . . ?
C33 C34 C35 113.19(11) . . ?
C36 C34 C35 110.20(11) . . ?
C33 C34 H34 107.3 . . ?
C36 C34 H34 107.3 . . ?
C35 C34 H34 107.3 . . ?
C4 C3 C2 121.47(12) . . ?
C4 C3 H3 119.3 . . ?
C2 C3 H3 119.3 . . ?
C15 C10 C11 122.45(11) . . ?
C15 C10 H10 118.8 . . ?
C11 C10 H10 118.8 . . ?
C28 C32 C33 122.32(11) . . ?
C28 C32 H32 118.8 . . ?
C33 C32 H32 118.8 . . ?
C9 C8 C7 119.30(11) . . ?
C9 C8 C19 120.03(11) . . ?
C7 C8 C19 120.67(11) . . ?
C8 C9 C15 121.94(11) . . ?
C8 C9 H9 119.0 . . ?
C15 C9 H9 119.0 . . ?
C23 C27 C28 122.10(12) . . ?
C23 C27 H27 118.9 . . ?
C28 C27 H27 118.9 . . ?
C23 C24 C25 111.29(10) . . ?
C23 C24 C26 112.57(10) . . ?
C25 C24 C26 109.11(10) . . ?
C23 C24 H24 107.9 . . ?
C25 C24 H24 107.9 . . ?
C26 C24 H24 107.9 . . ?
C10 C11 C7 118.84(11) . . ?
C10 C11 C12 119.07(11) . . ?
C7 C11 C12 122.02(11) . . ?
C3 C4 C5 118.92(12) . . ?
C3 C4 H4 120.5 . . ?
C5 C4 H4 120.5 . . ?
C11 C7 C8 119.78(11) . . ?
C11 C7 C6 118.48(10) . . ?
C8 C7 C6 121.69(10) . . ?
C15 C16 C18 112.16(11) . . ?
C15 C16 C17 111.30(11) . . ?
C18 C16 C17 110.74(12) . . ?
C15 C16 H16 107.5 . . ?
C18 C16 H16 107.5 . . ?
C17 C16 H16 107.5 . . ?
C41 C40 N1 106.19(12) . . ?
C41 C40 C43 131.25(13) . . ?
N1 C40 C43 122.53(13) . . ?
C8 C19 C21 113.17(11) . . ?
C8 C19 C20 110.93(11) . . ?
C21 C19 C20 110.14(11) . . ?
C8 C19 H19 107.4 . . ?
C21 C19 H19 107.4 . . ?
C20 C19 H19 107.4 . . ?
C24 C26 H26A 109.5 . . ?
C24 C26 H26B 109.5 . . ?
H26A C26 H26B 109.5 . . ?
C24 C26 H26C 109.5 . . ?
H26A C26 H26C 109.5 . . ?
H26B C26 H26C 109.5 . . ?
C32 C28 C27 117.83(12) . . ?
C32 C28 C29 121.58(12) . . ?
C27 C28 C29 120.58(12) . . ?
C24 C25 H25A 109.5 . . ?
C24 C25 H25B 109.5 . . ?
H25A C25 H25B 109.5 . . ?
C24 C25 H25C 109.5 . . ?
H25A C25 H25C 109.5 . . ?
H25B C25 H25C 109.5 . . ?
C11 C12 C13 112.62(11) . . ?
C11 C12 C14 110.45(11) . . ?
C13 C12 C14 110.63(11) . . ?
C11 C12 H12 107.6 . . ?
C13 C12 H12 107.6 . . ?
C14 C12 H12 107.6 . . ?
C40 C41 N2 106.44(12) . . ?
C40 C41 C42 131.25(13) . . ?
N2 C41 C42 122.31(13) . . ?
C19 C20 H20A 109.5 . . ?
C19 C20 H20B 109.5 . . ?
H20A C20 H20B 109.5 . . ?
C19 C20 H20C 109.5 . . ?
H20A C20 H20C 109.5 . . ?
H20B C20 H20C 109.5 . . ?
N1 C39 H39A 109.5 . . ?
N1 C39 H39B 109.5 . . ?
H39A C39 H39B 109.5 . . ?
N1 C39 H39C 109.5 . . ?
H39A C39 H39C 109.5 . . ?
H39B C39 H39C 109.5 . . ?
C28 C29 C30 111.61(12) . . ?
C28 C29 C31 111.23(13) . . ?
C30 C29 C31 110.27(12) . . ?
C28 C29 H29 107.9 . . ?
C30 C29 H29 107.9 . . ?
C31 C29 H29 107.9 . . ?
C16 C18 H18A 109.5 . . ?
C16 C18 H18B 109.5 . . ?
H18A C18 H18B 109.5 . . ?
C16 C18 H18C 109.5 . . ?
H18A C18 H18C 109.5 . . ?
H18B C18 H18C 109.5 . . ?
C12 C13 H13A 109.5 . . ?
C12 C13 H13B 109.5 . . ?
H13A C13 H13B 109.5 . . ?
C12 C13 H13C 109.5 . . ?
H13A C13 H13C 109.5 . . ?
H13B C13 H13C 109.5 . . ?
C16 C17 H17A 109.5 . . ?
C16 C17 H17B 109.5 . . ?
H17A C17 H17B 109.5 . . ?
C16 C17 H17C 109.5 . . ?
H17A C17 H17C 109.5 . . ?
H17B C17 H17C 109.5 . . ?
C40 C43 H43A 109.5 . . ?
C40 C43 H43B 109.5 . . ?
H43A C43 H43B 109.5 . . ?
C40 C43 H43C 109.5 . . ?
H43A C43 H43C 109.5 . . ?
H43B C43 H43C 109.5 . . ?
C19 C21 H21A 109.5 . . ?
C19 C21 H21B 109.5 . . ?
H21A C21 H21B 109.5 . . ?
C19 C21 H21C 109.5 . . ?
H21A C21 H21C 109.5 . . ?
H21B C21 H21C 109.5 . . ?
C34 C36 H36A 109.5 . . ?
C34 C36 H36B 109.5 . . ?
H36A C36 H36B 109.5 . . ?
C34 C36 H36C 109.5 . . ?
H36A C36 H36C 109.5 . . ?
H36B C36 H36C 109.5 . . ?
N2 C38 H38A 109.5 . . ?
N2 C38 H38B 109.5 . . ?
H38A C38 H38B 109.5 . . ?
N2 C38 H38C 109.5 . . ?
H38A C38 H38C 109.5 . . ?
H38B C38 H38C 109.5 . . ?
C45 C46 C44 119.59(14) . 2_656 ?
C45 C46 H46 120.2 . . ?
C44 C46 H46 120.2 2_656 . ?
C12 C14 H14A 109.5 . . ?
C12 C14 H14B 109.5 . . ?
H14A C14 H14B 109.5 . . ?
C12 C14 H14C 109.5 . . ?
H14A C14 H14C 109.5 . . ?
H14B C14 H14C 109.5 . . ?
C29 C30 H30A 109.5 . . ?
C29 C30 H30B 109.5 . . ?
H30A C30 H30B 109.5 . . ?
C29 C30 H30C 109.5 . . ?
H30A C30 H30C 109.5 . . ?
H30B C30 H30C 109.5 . . ?
C34 C35 H35A 109.5 . . ?
C34 C35 H35B 109.5 . . ?
H35A C35 H35B 109.5 . . ?
C34 C35 H35C 109.5 . . ?
H35A C35 H35C 109.5 . . ?
H35B C35 H35C 109.5 . . ?
C46 C45 C44 120.21(15) . . ?
C46 C45 H45 119.9 . . ?
C44 C45 H45 119.9 . . ?
C41 C42 H42A 109.5 . . ?
C41 C42 H42B 109.5 . . ?
H42A C42 H42B 109.5 . . ?
C41 C42 H42C 109.5 . . ?
H42A C42 H42C 109.5 . . ?
H42B C42 H42C 109.5 . . ?
C45 C44 C46 120.20(15) . 2_656 ?
C45 C44 H44 119.9 . . ?
C46 C44 H44 119.9 2_656 . ?
C49 C48 C47 120.36(17) . . ?
C49 C48 H48 119.8 . . ?
C47 C48 H48 119.8 . . ?
C29 C31 H31A 109.5 . . ?
C29 C31 H31B 109.5 . . ?
H31A C31 H31B 109.5 . . ?
C29 C31 H31C 109.5 . . ?
H31A C31 H31C 109.5 . . ?
H31B C31 H31C 109.5 . . ?
C48 C47 C49 120.03(18) . 2_576 ?
C48 C47 H47 120.0 . . ?
C49 C47 H47 120.0 2_576 . ?
C48 C49 C47 119.60(19) . 2_576 ?
C48 C49 H49 120.2 . . ?
C47 C49 H49 120.2 2_576 . ?

loop_
_geom_bond_atom_site_label_1
_geom_bond_atom_site_label_2
_geom_bond_distance
_geom_bond_site_symmetry_2
_geom_bond_publ_flag
Ge1 C1 2.0244(12) . ?
Ge1 C37 2.0613(13) . ?
Ge1 H500 1.513(17) . ?
N1 C37 1.3535(17) . ?
N1 C40 1.3903(17) . ?
N1 C39 1.4594(17) . ?
N2 C37 1.3510(17) . ?
N2 C41 1.3888(17) . ?
N2 C38 1.4558(18) . ?
C1 C2 1.4115(16) . ?
C1 C6 1.4165(17) . ?
C2 C3 1.3997(17) . ?
C2 C22 1.5047(17) . ?
C6 C5 1.3986(17) . ?
C6 C7 1.5071(16) . ?
C33 C32 1.3967(18) . ?
C33 C22 1.4129(16) . ?
C33 C34 1.5259(17) . ?
C5 C4 1.3866(18) . ?
C5 H5 0.9500 . ?
C23 C27 1.3910(18) . ?
C23 C22 1.4101(17) . ?
C23 C24 1.5250(16) . ?
C15 C10 1.3891(17) . ?
C15 C9 1.3959(17) . ?
C15 C16 1.5208(17) . ?
C34 C36 1.5266(19) . ?
C34 C35 1.5276(18) . ?
C34 H34 1.0000 . ?
C3 C4 1.3852(18) . ?
C3 H3 0.9500 . ?
C10 C11 1.3977(17) . ?
C10 H10 0.9500 . ?
C32 C28 1.3892(18) . ?
C32 H32 0.9500 . ?
C8 C9 1.3934(17) . ?
C8 C7 1.4082(17) . ?
C8 C19 1.5205(16) . ?
C9 H9 0.9500 . ?
C27 C28 1.3934(18) . ?
C27 H27 0.9500 . ?
C24 C25 1.5334(18) . ?
C24 C26 1.5342(18) . ?
C24 H24 1.0000 . ?
C11 C7 1.4049(16) . ?
C11 C12 1.5242(17) . ?
C4 H4 0.9500 . ?
C16 C18 1.5301(19) . ?
C16 C17 1.5313(19) . ?
C16 H16 1.0000 . ?
C40 C41 1.352(2) . ?
C40 C43 1.4889(19) . ?
C19 C21 1.5307(19) . ?
C19 C20 1.5341(19) . ?
C19 H19 1.0000 . ?
C26 H26A 0.9800 . ?
C26 H26B 0.9800 . ?
C26 H26C 0.9800 . ?
C28 C29 1.5212(18) . ?
C25 H25A 0.9800 . ?
C25 H25B 0.9800 . ?
C25 H25C 0.9800 . ?
C12 C13 1.5299(18) . ?
C12 C14 1.5330(19) . ?
C12 H12 1.0000 . ?
C41 C42 1.488(2) . ?
C20 H20A 0.9800 . ?
C20 H20B 0.9800 . ?
C20 H20C 0.9800 . ?
C39 H39A 0.9800 . ?
C39 H39B 0.9800 . ?
C39 H39C 0.9800 . ?
C29 C30 1.527(2) . ?
C29 C31 1.532(2) . ?
C29 H29 1.0000 . ?
C18 H18A 0.9800 . ?
C18 H18B 0.9800 . ?
C18 H18C 0.9800 . ?
C13 H13A 0.9800 . ?
C13 H13B 0.9800 . ?
C13 H13C 0.9800 . ?
C17 H17A 0.9800 . ?
C17 H17B 0.9800 . ?
C17 H17C 0.9800 . ?
C43 H43A 0.9800 . ?
C43 H43B 0.9800 . ?
C43 H43C 0.9800 . ?
C21 H21A 0.9800 . ?
C21 H21B 0.9800 . ?
C21 H21C 0.9800 . ?
C36 H36A 0.9800 . ?
C36 H36B 0.9800 . ?
C36 H36C 0.9800 . ?
C38 H38A 0.9800 . ?
C38 H38B 0.9800 . ?
C38 H38C 0.9800 . ?
C46 C45 1.378(2) . ?
C46 C44 1.386(2) 2_656 ?
C46 H46 0.9500 . ?
C14 H14A 0.9800 . ?
C14 H14B 0.9800 . ?
C14 H14C 0.9800 . ?
C30 H30A 0.9800 . ?
C30 H30B 0.9800 . ?
C30 H30C 0.9800 . ?
C35 H35A 0.9800 . ?
C35 H35B 0.9800 . ?
C35 H35C 0.9800 . ?
C45 C44 1.383(2) . ?
C45 H45 0.9500 . ?
C42 H42A 0.9800 . ?
C42 H42B 0.9800 . ?
C42 H42C 0.9800 . ?
C44 C46 1.386(2) 2_656 ?
C44 H44 0.9500 . ?
C48 C49 1.371(3) . ?
C48 C47 1.378(3) . ?
C48 H48 0.9500 . ?
C31 H31A 0.9800 . ?
C31 H31B 0.9800 . ?
C31 H31C 0.9800 . ?
C47 C49 1.382(3) 2_576 ?
C47 H47 0.9500 . ?
C49 C47 1.382(3) 2_576 ?
C49 H49 0.9500 . ?
